data_2227282
loop_
_publ_author_name
'Ma, Ya-Tuan'
'Zhang, An-Ling'
'Yuan, Mao-Sen'
'Gao, Jin-Ming'

_publ_section_title
;
 1-[4-(3,5-Difluorobenzyloxy)-2-hydroxyphenyl]ethanone
;
_journal_coeditor_code BV2156
_journal_issue 9
_journal_name_full 'Acta Crystallographica Section E'
_journal_page_first o2468
_journal_paper_doi 10.1107/S1600536810033787
_journal_volume 66
_journal_year 2010
_chemical_formula_iupac 'C15 H12 F2 O3'
_chemical_formula_moiety 'C15 H12 F2 O3'
_chemical_formula_sum 'C15 H12 F2 O3'
_chemical_formula_weight 278.25
_chemical_name_common
;
1-[4-(3,5-Difluorobenzyloxy)-2-hydroxyphenyl]ethanone
;
_chemical_name_systematic ?
_space_group_IT_number 2
_symmetry_cell_setting triclinic
_symmetry_space_group_name_Hall '-P 1'
_symmetry_space_group_name_H-M 'P -1'
_atom_sites_solution_hydrogens geom
_atom_sites_solution_primary direct
_atom_sites_solution_secondary difmap
_audit_creation_method SHELXL-97
_cell_angle_alpha 83.921(2)
_cell_angle_beta 77.9130(10)
_cell_angle_gamma 76.5010(10)
_cell_formula_units_Z 4
_cell_length_a 7.4220(8)
_cell_length_b 13.0329(14)
_cell_length_c 14.1171(16)
_cell_measurement_reflns_used 1571
_cell_measurement_temperature 298(2)
_cell_measurement_theta_max 22.988
_cell_measurement_theta_min 2.415
_cell_volume 1296.1(2)
_computing_cell_refinement 'SAINT (Siemens, 1996)'
_computing_data_collection 'SMART (Siemens, 1996)'
_computing_data_reduction 'SAINT (Siemens, 1996)'
_computing_molecular_graphics 'SHELXTL (Sheldrick, 2008)'
_computing_publication_material 'SHELXTL (Sheldrick, 2008)'
_computing_structure_refinement 'SHELXL97 (Sheldrick, 2008)'
_computing_structure_solution 'SHELXS97 (Sheldrick, 2008)'
_diffrn_ambient_temperature 298(2)
_diffrn_measured_fraction_theta_full 0.982
_diffrn_measured_fraction_theta_max 0.982
_diffrn_measurement_device_type 'Siemens SMART CCD area-detector'
_diffrn_measurement_method '\w scans'
_diffrn_radiation_monochromator graphite
_diffrn_radiation_source 'fine-focus sealed tube'
_diffrn_radiation_type MoK\a
_diffrn_radiation_wavelength 0.71073
_diffrn_reflns_av_R_equivalents 0.0362
_diffrn_reflns_av_sigmaI/netI 0.0683
_diffrn_reflns_limit_h_max 8
_diffrn_reflns_limit_h_min -8
_diffrn_reflns_limit_k_max 15
_diffrn_reflns_limit_k_min -13
_diffrn_reflns_limit_l_max 16
_diffrn_reflns_limit_l_min -16
_diffrn_reflns_number 6817
_diffrn_reflns_theta_full 25.00
_diffrn_reflns_theta_max 25.02
_diffrn_reflns_theta_min 1.48
_exptl_absorpt_coefficient_mu 0.117
_exptl_absorpt_correction_T_max 0.9679
_exptl_absorpt_correction_T_min 0.9545
_exptl_absorpt_correction_type multi-scan
_exptl_absorpt_process_details '(SADABS; Sheldrick, 1996)'
_exptl_crystal_colour colorless
_exptl_crystal_density_diffrn 1.426
_exptl_crystal_density_method 'not measured'
_exptl_crystal_description triclinic
_exptl_crystal_F_000 576
_exptl_crystal_size_max 0.40
_exptl_crystal_size_mid 0.32
_exptl_crystal_size_min 0.28
_refine_diff_density_max 0.266
_refine_diff_density_min -0.217
_refine_ls_extinction_coef 0.086
_refine_ls_extinction_method none
_refine_ls_goodness_of_fit_ref 0.964
_refine_ls_hydrogen_treatment constr
_refine_ls_matrix_type full
_refine_ls_number_parameters 363
_refine_ls_number_reflns 4491
_refine_ls_number_restraints 0
_refine_ls_restrained_S_all 0.964
_refine_ls_R_factor_all 0.1321
_refine_ls_R_factor_gt 0.0721
_refine_ls_shift/su_max 0.000
_refine_ls_shift/su_mean 0.000
_refine_ls_structure_factor_coef Fsqd
_refine_ls_weighting_details 'calc w=1/[\s^2^(Fo^2^)+(0.1234P)^2^] where P=(Fo^2^+2Fc^2^)/3'
_refine_ls_weighting_scheme calc
_refine_ls_wR_factor_gt 0.2005
_refine_ls_wR_factor_ref 0.2308
_reflns_number_gt 2244
_reflns_number_total 4491
_reflns_threshold_expression I>2\s(I)
_cod_data_source_file bv2156.cif
_cod_data_source_block I
_cod_database_code 2227282
_cod_database_fobs_code 2227282

loop_
_symmetry_equiv_pos_as_xyz
'x, y, z'
'-x, -y, -z'

loop_
_atom_site_type_symbol
_atom_site_label
_atom_site_fract_x
_atom_site_fract_y
_atom_site_fract_z
_atom_site_U_iso_or_equiv
_atom_site_adp_type
_atom_site_calc_flag
_atom_site_refinement_flags
_atom_site_occupancy
_atom_site_disorder_assembly
_atom_site_disorder_group
F F1 1.1302(5) -0.2012(2) -0.40710(17) 0.1012(10) Uani d . 1 . .
F F2 1.0857(4) 0.1549(2) -0.36867(17) 0.0938(10) Uani d . 1 . .
O O1 0.3966(4) -0.0294(2) 0.39116(18) 0.0685(9) Uani d . 1 . .
O O2 0.5359(4) -0.1407(2) 0.24593(18) 0.0660(9) Uani d . 1 . .
H H2 0.4839 -0.1278 0.3020 0.099 Uiso d R 1 . .
O O3 0.7935(4) 0.0311(2) -0.04745(16) 0.0550(8) Uani d . 1 . .
C C1 0.3850(7) 0.1531(3) 0.3919(3) 0.0710(13) Uani d . 1 . .
H H1A 0.3360 0.1414 0.4597 0.106 Uiso calc R 1 . .
H H1B 0.2913 0.2023 0.3626 0.106 Uiso calc R 1 . .
H H1C 0.4958 0.1815 0.3844 0.106 Uiso calc R 1 . .
C C2 0.4350(6) 0.0503(3) 0.3436(3) 0.0537(10) Uani d . 1 . .
C C3 0.5232(5) 0.0463(3) 0.2413(2) 0.0429(9) Uani d . 1 . .
C C4 0.5740(5) -0.0511(3) 0.1963(2) 0.0450(9) Uani d . 1 . .
C C5 0.6623(5) -0.0580(3) 0.1002(2) 0.0457(9) Uani d . 1 . .
H H5A 0.6932 -0.1227 0.0719 0.055 Uiso calc R 1 . .
C C6 0.7044(5) 0.0296(3) 0.0468(2) 0.0425(9) Uani d . 1 . .
C C7 0.6561(5) 0.1271(3) 0.0888(2) 0.0499(10) Uani d . 1 . .
H H7 0.6832 0.1871 0.0522 0.060 Uiso calc R 1 . .
C C8 0.5688(5) 0.1336(3) 0.1839(2) 0.0486(10) Uani d . 1 . .
H H8 0.5387 0.1987 0.2113 0.058 Uiso calc R 1 . .
C C9 0.8450(6) -0.0657(3) -0.0942(2) 0.0511(10) Uani d . 1 . .
H H9A 0.7336 -0.0936 -0.0915 0.061 Uiso calc R 1 . .
H H9B 0.9319 -0.1171 -0.0610 0.061 Uiso calc R 1 . .
C C10 0.9362(5) -0.0474(3) -0.1973(2) 0.0453(9) Uani d . 1 . .
C C11 0.9919(6) -0.1327(3) -0.2559(3) 0.0585(11) Uani d . 1 . .
H H11 0.9724 -0.1990 -0.2309 0.070 Uiso calc R 1 . .
C C12 1.0756(6) -0.1181(4) -0.3505(3) 0.0630(12) Uani d . 1 . .
C C13 1.1114(6) -0.0235(4) -0.3913(3) 0.0592(11) Uani d . 1 . .
H H13 1.1714 -0.0155 -0.4556 0.071 Uiso calc R 1 . .
C C14 1.0529(6) 0.0592(3) -0.3312(3) 0.0582(11) Uani d . 1 . .
C C15 0.9681(6) 0.0493(3) -0.2359(3) 0.0543(10) Uani d . 1 . .
H H15 0.9327 0.1073 -0.1978 0.065 Uiso calc R 1 . .
F F3 -0.1980(4) 0.6542(2) 0.85834(18) 0.1013(10) Uani d . 1 . .
F F4 -0.0009(4) 0.2932(2) 0.93069(17) 0.0972(10) Uani d . 1 . .
O O4 0.6255(5) 0.4794(2) 0.11718(18) 0.0730(9) Uani d . 1 . .
O O5 0.5718(4) 0.3646(2) 0.27167(18) 0.0697(9) Uani d . 1 . .
H H5 0.6143 0.3793 0.2147 0.104 Uiso d R 1 . .
O O6 0.1814(4) 0.5295(2) 0.55010(16) 0.0569(8) Uani d . 1 . .
C C16 0.4955(7) 0.6621(4) 0.1001(3) 0.0734(14) Uani d . 1 . .
H H16A 0.5610 0.6523 0.0343 0.110 Uiso calc R 1 . .
H H16B 0.5433 0.7121 0.1277 0.110 Uiso calc R 1 . .
H H16C 0.3630 0.6883 0.1010 0.110 Uiso calc R 1 . .
C C17 0.5250(6) 0.5590(3) 0.1580(3) 0.0551(11) Uani d . 1 . .
C C18 0.4401(5) 0.5514(3) 0.2605(2) 0.0426(9) Uani d . 1 . .
C C19 0.4657(6) 0.4531(3) 0.3139(2) 0.0487(10) Uani d . 1 . .
C C20 0.3820(5) 0.4430(3) 0.4103(2) 0.0476(10) Uani d . 1 . .
H H20 0.3995 0.3774 0.4441 0.057 Uiso calc R 1 . .
C C21 0.2719(5) 0.5314(3) 0.4563(2) 0.0425(9) Uani d . 1 . .
C C22 0.2473(6) 0.6292(3) 0.4062(2) 0.0519(10) Uani d . 1 . .
H H22 0.1748 0.6886 0.4377 0.062 Uiso calc R 1 . .
C C23 0.3298(5) 0.6385(3) 0.3104(2) 0.0501(10) Uani d . 1 . .
H H23 0.3119 0.7047 0.2775 0.060 Uiso calc R 1 . .
C C24 0.2003(6) 0.4312(3) 0.6062(2) 0.0500(10) Uani d . 1 . .
H H24A 0.3325 0.4014 0.6070 0.060 Uiso calc R 1 . .
H H24B 0.1513 0.3818 0.5772 0.060 Uiso calc R 1 . .
C C25 0.0940(5) 0.4486(3) 0.7071(2) 0.0452(9) Uani d . 1 . .
C C26 -0.0051(6) 0.5473(3) 0.7369(3) 0.0533(10) Uani d . 1 . .
H H26 -0.0067 0.6063 0.6936 0.064 Uiso calc R 1 . .
C C27 -0.1003(6) 0.5569(3) 0.8303(3) 0.0602(12) Uani d . 1 . .
C C28 -0.1032(6) 0.4739(3) 0.8982(3) 0.0573(11) Uani d . 1 . .
H H28 -0.1689 0.4821 0.9616 0.069 Uiso calc R 1 . .
C C29 -0.0026(6) 0.3781(3) 0.8659(3) 0.0575(11) Uani d . 1 . .
C C30 0.0951(6) 0.3632(3) 0.7736(3) 0.0564(11) Uani d . 1 . .
H H30 0.1619 0.2962 0.7556 0.068 Uiso calc R 1 . .

loop_
_atom_site_aniso_label
_atom_site_aniso_U_11
_atom_site_aniso_U_22
_atom_site_aniso_U_33
_atom_site_aniso_U_12
_atom_site_aniso_U_13
_atom_site_aniso_U_23
F1 0.142(3) 0.099(2) 0.0589(15) -0.0326(19) 0.0144(17) -0.0386(15)
F2 0.127(3) 0.0745(19) 0.0608(16) -0.0203(17) 0.0172(16) 0.0074(14)
O1 0.083(2) 0.070(2) 0.0420(15) -0.0189(17) 0.0142(15) -0.0045(14)
O2 0.090(2) 0.0521(18) 0.0466(15) -0.0224(16) 0.0132(15) 0.0016(13)
O3 0.0694(19) 0.0644(18) 0.0293(13) -0.0207(15) 0.0041(13) -0.0077(12)
C1 0.086(3) 0.074(3) 0.049(2) -0.019(3) 0.007(2) -0.022(2)
C2 0.056(3) 0.062(3) 0.039(2) -0.015(2) 0.0019(19) -0.005(2)
C3 0.043(2) 0.051(2) 0.0352(19) -0.0133(18) -0.0034(17) -0.0077(17)
C4 0.043(2) 0.052(2) 0.037(2) -0.0114(18) -0.0008(17) 0.0014(18)
C5 0.047(2) 0.051(2) 0.036(2) -0.0091(18) -0.0026(18) -0.0065(18)
C6 0.041(2) 0.054(2) 0.0288(18) -0.0096(18) 0.0004(16) -0.0030(17)
C7 0.064(3) 0.047(2) 0.037(2) -0.018(2) -0.0015(19) 0.0012(18)
C8 0.053(2) 0.046(2) 0.043(2) -0.0099(18) -0.0010(19) -0.0058(17)
C9 0.057(3) 0.061(3) 0.0338(19) -0.015(2) -0.0017(18) -0.0044(19)
C10 0.041(2) 0.061(3) 0.0335(19) -0.0099(19) -0.0082(17) -0.0045(18)
C11 0.066(3) 0.069(3) 0.041(2) -0.023(2) 0.002(2) -0.013(2)
C12 0.067(3) 0.077(3) 0.048(2) -0.015(2) -0.005(2) -0.028(2)
C13 0.054(3) 0.085(3) 0.034(2) -0.011(2) 0.0031(19) -0.011(2)
C14 0.058(3) 0.067(3) 0.041(2) -0.010(2) -0.001(2) 0.009(2)
C15 0.054(3) 0.065(3) 0.038(2) -0.006(2) -0.0040(19) -0.0027(19)
F3 0.135(3) 0.0683(19) 0.0704(17) -0.0089(17) 0.0385(17) -0.0170(14)
F4 0.118(2) 0.0870(19) 0.0553(15) 0.0010(16) 0.0135(15) 0.0235(14)
O4 0.091(2) 0.078(2) 0.0414(16) -0.0216(18) 0.0155(16) -0.0122(15)
O5 0.094(2) 0.0533(18) 0.0471(16) -0.0092(16) 0.0153(16) -0.0126(14)
O6 0.0694(19) 0.0613(18) 0.0321(13) -0.0113(14) 0.0052(13) -0.0041(13)
C16 0.090(4) 0.081(3) 0.044(2) -0.025(3) -0.002(2) 0.010(2)
C17 0.059(3) 0.068(3) 0.040(2) -0.023(2) -0.002(2) -0.005(2)
C18 0.047(2) 0.050(2) 0.0326(18) -0.0149(18) -0.0043(17) -0.0038(17)
C19 0.057(3) 0.052(2) 0.037(2) -0.018(2) -0.0007(18) -0.0101(19)
C20 0.059(3) 0.050(2) 0.0332(19) -0.018(2) -0.0017(18) -0.0015(17)
C21 0.048(2) 0.052(2) 0.0277(18) -0.0162(19) -0.0014(16) -0.0039(17)
C22 0.057(3) 0.053(3) 0.041(2) -0.0044(19) -0.0054(19) -0.0074(18)
C23 0.057(3) 0.049(2) 0.041(2) -0.0092(19) -0.0043(19) -0.0008(18)
C24 0.057(3) 0.057(3) 0.035(2) -0.016(2) -0.0040(18) -0.0013(18)
C25 0.040(2) 0.063(3) 0.0336(19) -0.0141(19) -0.0031(16) -0.0079(18)
C26 0.064(3) 0.055(3) 0.038(2) -0.017(2) 0.002(2) 0.0002(19)
C27 0.070(3) 0.051(3) 0.050(2) -0.011(2) 0.010(2) -0.010(2)
C28 0.060(3) 0.076(3) 0.032(2) -0.015(2) 0.0041(19) -0.008(2)
C29 0.065(3) 0.063(3) 0.038(2) -0.012(2) -0.005(2) 0.012(2)
C30 0.060(3) 0.060(3) 0.042(2) -0.006(2) -0.004(2) 0.000(2)

loop_
_atom_type_symbol
_atom_type_description
_atom_type_scat_dispersion_real
_atom_type_scat_dispersion_imag
_atom_type_scat_source
C C 0.0033 0.0016 'International Tables Vol C Tables 4.2.6.8 and 6.1.1.4'
H H 0.0000 0.0000 'International Tables Vol C Tables 4.2.6.8 and 6.1.1.4'
F F 0.0171 0.0103 'International Tables Vol C Tables 4.2.6.8 and 6.1.1.4'
O O 0.0106 0.0060 'International Tables Vol C Tables 4.2.6.8 and 6.1.1.4'

loop_
_geom_angle_atom_site_label_1
_geom_angle_atom_site_label_2
_geom_angle_atom_site_label_3
_geom_angle_site_symmetry_1
_geom_angle_site_symmetry_3
_geom_angle
_geom_angle_publ_flag
C4 O2 H2 . . 109.6 ?
C6 O3 C9 . . 117.5(3) ?
C2 C1 H1A . . 109.5 ?
C2 C1 H1B . . 109.5 ?
H1A C1 H1B . . 109.5 ?
C2 C1 H1C . . 109.5 ?
H1A C1 H1C . . 109.5 ?
H1B C1 H1C . . 109.5 ?
O1 C2 C3 . . 120.9(4) ?
O1 C2 C1 . . 119.1(3) ?
C3 C2 C1 . . 120.0(4) ?
C8 C3 C4 . . 116.5(3) ?
C8 C3 C2 . . 123.5(3) ?
C4 C3 C2 . . 119.9(3) ?
O2 C4 C5 . . 117.6(3) ?
O2 C4 C3 . . 121.1(3) ?
C5 C4 C3 . . 121.3(3) ?
C6 C5 C4 . . 120.2(3) ?
C6 C5 H5A . . 119.9 ?
C4 C5 H5A . . 119.9 ?
O3 C6 C5 . . 124.9(3) ?
O3 C6 C7 . . 115.0(3) ?
C5 C6 C7 . . 120.1(3) ?
C8 C7 C6 . . 119.6(3) ?
C8 C7 H7 . . 120.2 ?
C6 C7 H7 . . 120.2 ?
C7 C8 C3 . . 122.4(3) ?
C7 C8 H8 . . 118.8 ?
C3 C8 H8 . . 118.8 ?
O3 C9 C10 . . 109.5(3) ?
O3 C9 H9A . . 109.8 ?
C10 C9 H9A . . 109.8 ?
O3 C9 H9B . . 109.8 ?
C10 C9 H9B . . 109.8 ?
H9A C9 H9B . . 108.2 ?
C15 C10 C11 . . 119.1(3) ?
C15 C10 C9 . . 122.8(3) ?
C11 C10 C9 . . 118.1(3) ?
C12 C11 C10 . . 119.2(4) ?
C12 C11 H11 . . 120.4 ?
C10 C11 H11 . . 120.4 ?
F1 C12 C11 . . 119.1(4) ?
F1 C12 C13 . . 117.5(4) ?
C11 C12 C13 . . 123.4(4) ?
C12 C13 C14 . . 115.6(3) ?
C12 C13 H13 . . 122.2 ?
C14 C13 H13 . . 122.2 ?
F2 C14 C15 . . 118.8(4) ?
F2 C14 C13 . . 117.7(3) ?
C15 C14 C13 . . 123.5(4) ?
C14 C15 C10 . . 119.1(4) ?
C14 C15 H15 . . 120.5 ?
C10 C15 H15 . . 120.5 ?
C19 O5 H5 . . 109.6 ?
C21 O6 C24 . . 118.8(3) ?
C17 C16 H16A . . 109.5 ?
C17 C16 H16B . . 109.5 ?
H16A C16 H16B . . 109.5 ?
C17 C16 H16C . . 109.5 ?
H16A C16 H16C . . 109.5 ?
H16B C16 H16C . . 109.5 ?
O4 C17 C18 . . 120.3(4) ?
O4 C17 C16 . . 118.8(3) ?
C18 C17 C16 . . 120.9(4) ?
C23 C18 C19 . . 116.9(3) ?
C23 C18 C17 . . 122.7(4) ?
C19 C18 C17 . . 120.3(4) ?
O5 C19 C20 . . 117.6(4) ?
O5 C19 C18 . . 120.9(3) ?
C20 C19 C18 . . 121.5(4) ?
C19 C20 C21 . . 119.5(4) ?
C19 C20 H20 . . 120.2 ?
C21 C20 H20 . . 120.2 ?
O6 C21 C20 . . 124.0(3) ?
O6 C21 C22 . . 115.8(3) ?
C20 C21 C22 . . 120.2(3) ?
C23 C22 C21 . . 120.0(4) ?
C23 C22 H22 . . 120.0 ?
C21 C22 H22 . . 120.0 ?
C22 C23 C18 . . 121.8(4) ?
C22 C23 H23 . . 119.1 ?
C18 C23 H23 . . 119.1 ?
O6 C24 C25 . . 109.5(3) ?
O6 C24 H24A . . 109.8 ?
C25 C24 H24A . . 109.8 ?
O6 C24 H24B . . 109.8 ?
C25 C24 H24B . . 109.8 ?
H24A C24 H24B . . 108.2 ?
C30 C25 C26 . . 118.7(3) ?
C30 C25 C24 . . 118.8(4) ?
C26 C25 C24 . . 122.5(3) ?
C27 C26 C25 . . 119.3(4) ?
C27 C26 H26 . . 120.4 ?
C25 C26 H26 . . 120.4 ?
F3 C27 C26 . . 118.6(4) ?
F3 C27 C28 . . 117.7(3) ?
C26 C27 C28 . . 123.7(4) ?
C29 C28 C27 . . 115.1(3) ?
C29 C28 H28 . . 122.4 ?
C27 C28 H28 . . 122.4 ?
F4 C29 C30 . . 118.7(4) ?
F4 C29 C28 . . 117.4(3) ?
C30 C29 C28 . . 124.0(4) ?
C29 C30 C25 . . 119.2(4) ?
C29 C30 H30 . . 120.4 ?
C25 C30 H30 . . 120.4 ?

loop_
_geom_bond_atom_site_label_1
_geom_bond_atom_site_label_2
_geom_bond_site_symmetry_2
_geom_bond_distance
_geom_bond_publ_flag
F1 C12 . 1.349(4) ?
F2 C14 . 1.357(4) ?
O1 C2 . 1.234(4) ?
O2 C4 . 1.353(4) ?
O2 H2 . 0.8207 ?
O3 C6 . 1.356(4) ?
O3 C9 . 1.421(4) ?
C1 C2 . 1.501(5) ?
C1 H1A . 0.9600 ?
C1 H1B . 0.9600 ?
C1 H1C . 0.9600 ?
C2 C3 . 1.456(5) ?
C3 C8 . 1.391(5) ?
C3 C4 . 1.416(5) ?
C4 C5 . 1.380(4) ?
C5 C6 . 1.362(5) ?
C5 H5A . 0.9300 ?
C6 C7 . 1.397(5) ?
C7 C8 . 1.366(4) ?
C7 H7 . 0.9300 ?
C8 H8 . 0.9300 ?
C9 C10 . 1.492(5) ?
C9 H9A . 0.9700 ?
C9 H9B . 0.9700 ?
C10 C15 . 1.371(5) ?
C10 C11 . 1.387(5) ?
C11 C12 . 1.364(5) ?
C11 H11 . 0.9300 ?
C12 C13 . 1.364(5) ?
C13 C14 . 1.375(5) ?
C13 H13 . 0.9300 ?
C14 C15 . 1.367(5) ?
C15 H15 . 0.9300 ?
F3 C27 . 1.358(5) ?
F4 C29 . 1.358(4) ?
O4 C17 . 1.245(5) ?
O5 C19 . 1.352(4) ?
O5 H5 . 0.8205 ?
O6 C21 . 1.354(4) ?
O6 C24 . 1.426(4) ?
C16 C17 . 1.491(5) ?
C16 H16A . 0.9600 ?
C16 H16B . 0.9600 ?
C16 H16C . 0.9600 ?
C17 C18 . 1.456(5) ?
C18 C23 . 1.396(5) ?
C18 C19 . 1.410(5) ?
C19 C20 . 1.379(5) ?
C20 C21 . 1.383(5) ?
C20 H20 . 0.9300 ?
C21 C22 . 1.383(5) ?
C22 C23 . 1.369(5) ?
C22 H22 . 0.9300 ?
C23 H23 . 0.9300 ?
C24 C25 . 1.490(4) ?
C24 H24A . 0.9700 ?
C24 H24B . 0.9700 ?
C25 C30 . 1.376(5) ?
C25 C26 . 1.384(5) ?
C26 C27 . 1.362(5) ?
C26 H26 . 0.9300 ?
C27 C28 . 1.368(5) ?
C28 C29 . 1.367(6) ?
C28 H28 . 0.9300 ?
C29 C30 . 1.362(5) ?
C30 H30 . 0.9300 ?

loop_
_geom_hbond_atom_site_label_D
_geom_hbond_atom_site_label_H
_geom_hbond_atom_site_label_A
_geom_hbond_site_symmetry_A
_geom_hbond_distance_DH
_geom_hbond_distance_HA
_geom_hbond_distance_DA
_geom_hbond_angle_DHA
O2 H2 O1 . 0.82 1.81 2.533(4) 146.9
O5 H5 O4 . 0.82 1.80 2.525(4) 147.3
C8 H8 O5 . 0.93 2.49 3.382(5) 161.3
C13 H13 O1 1_654 0.93 2.44 3.342(5) 164.6
C28 H28 O4 1_456 0.93 2.40 3.315(5) 168.2

loop_
_geom_torsion_atom_site_label_1
_geom_torsion_atom_site_label_2
_geom_torsion_atom_site_label_3
_geom_torsion_atom_site_label_4
_geom_torsion_site_symmetry_1
_geom_torsion_site_symmetry_2
_geom_torsion_site_symmetry_3
_geom_torsion_site_symmetry_4
_geom_torsion
_geom_torsion_publ_flag
O1 C2 C3 C8 . . . . 179.7(4) ?
C1 C2 C3 C8 . . . . 1.2(6) ?
O1 C2 C3 C4 . . . . -2.9(6) ?
C1 C2 C3 C4 . . . . 178.6(4) ?
C8 C3 C4 O2 . . . . 180.0(3) ?
C2 C3 C4 O2 . . . . 2.4(5) ?
C8 C3 C4 C5 . . . . -0.7(5) ?
C2 C3 C4 C5 . . . . -178.2(3) ?
O2 C4 C5 C6 . . . . -179.9(3) ?
C3 C4 C5 C6 . . . . 0.7(6) ?
C9 O3 C6 C5 . . . . 0.7(5) ?
C9 O3 C6 C7 . . . . -179.6(3) ?
C4 C5 C6 O3 . . . . 178.9(3) ?
C4 C5 C6 C7 . . . . -0.8(5) ?
O3 C6 C7 C8 . . . . -178.9(3) ?
C5 C6 C7 C8 . . . . 0.8(6) ?
C6 C7 C8 C3 . . . . -0.8(6) ?
C4 C3 C8 C7 . . . . 0.7(5) ?
C2 C3 C8 C7 . . . . 178.2(4) ?
C6 O3 C9 C10 . . . . 178.5(3) ?
O3 C9 C10 C15 . . . . 2.3(5) ?
O3 C9 C10 C11 . . . . -178.3(3) ?
C15 C10 C11 C12 . . . . -0.5(6) ?
C9 C10 C11 C12 . . . . -180.0(4) ?
C10 C11 C12 F1 . . . . 179.8(4) ?
C10 C11 C12 C13 . . . . 1.2(7) ?
F1 C12 C13 C14 . . . . 179.8(4) ?
C11 C12 C13 C14 . . . . -1.6(6) ?
C12 C13 C14 F2 . . . . 179.9(4) ?
C12 C13 C14 C15 . . . . 1.5(6) ?
F2 C14 C15 C10 . . . . -179.4(4) ?
C13 C14 C15 C10 . . . . -1.0(6) ?
C11 C10 C15 C14 . . . . 0.5(6) ?
C9 C10 C15 C14 . . . . 179.9(4) ?
O4 C17 C18 C23 . . . . 178.5(4) ?
C16 C17 C18 C23 . . . . -0.8(6) ?
O4 C17 C18 C19 . . . . -2.0(6) ?
C16 C17 C18 C19 . . . . 178.6(4) ?
C23 C18 C19 O5 . . . . -179.4(3) ?
C17 C18 C19 O5 . . . . 1.2(6) ?
C23 C18 C19 C20 . . . . 1.5(5) ?
C17 C18 C19 C20 . . . . -178.0(3) ?
O5 C19 C20 C21 . . . . -179.9(3) ?
C18 C19 C20 C21 . . . . -0.7(6) ?
C24 O6 C21 C20 . . . . 0.5(5) ?
C24 O6 C21 C22 . . . . 179.9(3) ?
C19 C20 C21 O6 . . . . 178.9(3) ?
C19 C20 C21 C22 . . . . -0.6(6) ?
O6 C21 C22 C23 . . . . -178.5(3) ?
C20 C21 C22 C23 . . . . 1.0(6) ?
C21 C22 C23 C18 . . . . -0.1(6) ?
C19 C18 C23 C22 . . . . -1.1(5) ?
C17 C18 C23 C22 . . . . 178.4(4) ?
C21 O6 C24 C25 . . . . 178.4(3) ?
O6 C24 C25 C30 . . . . -179.6(3) ?
O6 C24 C25 C26 . . . . 0.1(5) ?
C30 C25 C26 C27 . . . . -0.9(6) ?
C24 C25 C26 C27 . . . . 179.5(4) ?
C25 C26 C27 F3 . . . . -179.6(4) ?
C25 C26 C27 C28 . . . . 0.5(7) ?
F3 C27 C28 C29 . . . . -180.0(4) ?
C26 C27 C28 C29 . . . . -0.1(7) ?
C27 C28 C29 F4 . . . . 179.9(4) ?
C27 C28 C29 C30 . . . . 0.0(6) ?
F4 C29 C30 C25 . . . . 179.7(4) ?
C28 C29 C30 C25 . . . . -0.3(7) ?
C26 C25 C30 C29 . . . . 0.8(6) ?
C24 C25 C30 C29 . . . . -179.6(4) ?
